data_2219404
loop_
_publ_author_name
'Wang, Xiao-Feng'
'Wang, Jin-Feng'
'Liu, Xiao-Yang'

_publ_section_title
;<i>catena</i>-Poly[[[diaquacopper(II)]-bis[\m-1,1'-(butane-1,4-diyl)diimidazole-\k^2^<i>N</i>^3^:<i>N</i>^3'^]]
 dinitrate]
;
_journal_coeditor_code NG2477
_journal_issue 9
_journal_name_full 'Acta Crystallographica Section E'
_journal_page_first m1220
_journal_paper_doi 10.1107/S1600536808027281
_journal_volume 64
_journal_year 2008
_chemical_formula_iupac '[Cu (C10 H14 N4)2 (H2 O)2] (N O3)2'
_chemical_formula_moiety 'C20 H32 Cu N8 O2, 2(N O3)'
_chemical_formula_sum 'C20 H32 Cu N10 O8'
_chemical_formula_weight 604.10
_chemical_name_systematic
;
<i>catena</i>-Poly[[[diaquacopper(II)]-bis[\m-1,1'-(butane-1,4-
diyl)diimidazole-\k^2^<i>N</i>^3^:<i>N</i>^3'^]] dinitrate]
;
_space_group_IT_number 15
_symmetry_cell_setting monoclinic
_symmetry_space_group_name_Hall '-C 2yc'
_symmetry_space_group_name_H-M 'C 1 2/c 1'
_atom_sites_solution_hydrogens geom
_atom_sites_solution_primary direct
_atom_sites_solution_secondary difmap
_cell_angle_alpha 90.00
_cell_angle_beta 126.375(18)
_cell_angle_gamma 90.00
_cell_formula_units_Z 4
_cell_length_a 22.161(11)
_cell_length_b 10.334(4)
_cell_length_c 14.366(7)
_cell_measurement_reflns_used 11099
_cell_measurement_temperature 291(2)
_cell_measurement_theta_max 27.48
_cell_measurement_theta_min 3.27
_cell_volume 2649(2)
_computing_cell_refinement 'RAPID-AUTO (Rigaku, 1998)'
_computing_data_collection 'RAPID-AUTO (Rigaku, 1998)'
_computing_data_reduction 'CrystalStructure (Rigaku/MSC, 2002)'
_computing_molecular_graphics 'SHELXTL (Sheldrick, 2008)'
_computing_publication_material 'SHELXL97 (Sheldrick, 2008)'
_computing_structure_refinement 'SHELXL97 (Sheldrick, 2008)'
_computing_structure_solution 'SHELXS97 (Sheldrick, 2008)'
_diffrn_ambient_temperature 291(2)
_diffrn_measured_fraction_theta_full 0.992
_diffrn_measured_fraction_theta_max 0.992
_diffrn_measurement_device_type 'Rigaku R-AXIS RAPID'
_diffrn_measurement_method \w
_diffrn_radiation_monochromator graphite
_diffrn_radiation_source 'fine-focus sealed tube'
_diffrn_radiation_type MoK\a
_diffrn_radiation_wavelength 0.71073
_diffrn_reflns_av_R_equivalents 0.0242
_diffrn_reflns_av_sigmaI/netI 0.0191
_diffrn_reflns_limit_h_max 28
_diffrn_reflns_limit_h_min -28
_diffrn_reflns_limit_k_max 12
_diffrn_reflns_limit_k_min -13
_diffrn_reflns_limit_l_max 18
_diffrn_reflns_limit_l_min -18
_diffrn_reflns_number 12704
_diffrn_reflns_theta_full 27.48
_diffrn_reflns_theta_max 27.48
_diffrn_reflns_theta_min 3.27
_diffrn_standards_decay_% 0
_diffrn_standards_interval_count 0
_diffrn_standards_interval_time 0
_diffrn_standards_number 0
_exptl_absorpt_coefficient_mu 0.889
_exptl_absorpt_correction_T_max 0.8084
_exptl_absorpt_correction_T_min 0.6729
_exptl_absorpt_correction_type multi-scan
_exptl_absorpt_process_details '(ABSCOR; Higashi, 1995)'
_exptl_crystal_colour blue
_exptl_crystal_density_diffrn 1.515
_exptl_crystal_density_method 'not measured'
_exptl_crystal_description block
_exptl_crystal_F_000 1260
_exptl_crystal_size_max 0.48
_exptl_crystal_size_mid 0.36
_exptl_crystal_size_min 0.25
_refine_diff_density_max 0.819
_refine_diff_density_min -0.548
_refine_ls_extinction_method none
_refine_ls_goodness_of_fit_ref 1.068
_refine_ls_hydrogen_treatment constr
_refine_ls_matrix_type full
_refine_ls_number_parameters 188
_refine_ls_number_reflns 3023
_refine_ls_number_restraints 0
_refine_ls_restrained_S_all 1.068
_refine_ls_R_factor_all 0.0420
_refine_ls_R_factor_gt 0.0389
_refine_ls_shift/su_max 0.001
_refine_ls_shift/su_mean 0.001
_refine_ls_structure_factor_coef Fsqd
_refine_ls_weighting_details 'calc w=1/[\s^2^(Fo^2^)+(0.0644P)^2^+3.5066P] where P=(Fo^2^+2Fc^2^)/3'
_refine_ls_weighting_scheme calc
_refine_ls_wR_factor_gt 0.1111
_refine_ls_wR_factor_ref 0.1134
_reflns_number_gt 2753
_reflns_number_total 3023
_reflns_threshold_expression I>2\s(I)
_cod_data_source_file ng2477.cif
_cod_data_source_block I
_cod_depositor_comments
;
The following automatic conversions were performed:
'_exptl_absorpt_correction_type' value 'Multi-scan' changed to
'multi-scan' according to
'/home/saulius/struct/CIF-dictionaries/cif_core.dic' dictionary named
'cif_core.dic' version 2.4.1 from 2010-06-29.

Automatic conversion script
Id: cif_fix_enum 1527 2010-12-29 10:47:43Z saulius 

The following automatic conversions were performed:

'_exptl_absorpt_correction_type' value 'Multi-scan' changed to
'multi-scan' according to
/home/saulius/struct/CIF-dictionaries/cif_core.dic dictionary named
'cif_core.dic' version 2.4.1 from 2010-06-29.

Automatic conversion script
Id: cif_fix_values 1715 2011-07-08 13:25:40Z adriana 
;
_cod_original_sg_symbol_H-M 'C 2/c'
_cod_database_code 2219404
_cod_database_fobs_code 2219404

loop_
_symmetry_equiv_pos_as_xyz
'x, y, z'
'-x, y, -z+1/2'
'x+1/2, y+1/2, z'
'-x+1/2, y+1/2, -z+1/2'
'-x, -y, -z'
'x, -y, z-1/2'
'-x+1/2, -y+1/2, -z'
'x+1/2, -y+1/2, z-1/2'

loop_
_atom_site_type_symbol
_atom_site_label
_atom_site_fract_x
_atom_site_fract_y
_atom_site_fract_z
_atom_site_U_iso_or_equiv
_atom_site_adp_type
_atom_site_calc_flag
_atom_site_refinement_flags
_atom_site_occupancy
_atom_site_disorder_assembly
_atom_site_disorder_group
C C1 0.43494(12) 0.5667(2) 0.87357(19) 0.0360(4) Uani d . 1 A 1
H H1 0.4387 0.4802 0.8600 0.043 Uiso calc R 1 A 1
C C2 0.40800(13) 0.6108(2) 0.9310(2) 0.0395(5) Uani d . 1 A 1
H H2 0.3901 0.5611 0.9638 0.047 Uiso calc R 1 A 1
C C3 0.44106(11) 0.7749(2) 0.87476(18) 0.0321(4) Uani d . 1 A 1
H H3 0.4495 0.8593 0.8627 0.038 Uiso calc R 1 A 1
C C4 0.38590(14) 0.8327(3) 0.9787(2) 0.0460(6) Uani d . 1 A 1
H H4A 0.4039 0.9190 0.9807 0.055 Uiso calc R 1 A 1
H H4B 0.4069 0.8078 1.0576 0.055 Uiso calc R 1 A 1
C C5 0.30100(14) 0.8355(3) 0.9086(2) 0.0514(7) Uani d . 1 A 1
H H5A 0.2872 0.8926 0.9467 0.062 Uiso calc R 1 A 1
H H5B 0.2836 0.7493 0.9084 0.062 Uiso calc R 1 A 1
C C6 0.26042(14) 0.8803(3) 0.7830(2) 0.0473(6) Uani d . 1 A 1
H H6A 0.2128 0.9186 0.7569 0.057 Uiso calc R 1 A 1
H H6B 0.2902 0.9470 0.7804 0.057 Uiso calc R 1 A 1
C C7 0.24623(12) 0.7730(2) 0.70083(18) 0.0394(5) Uani d . 1 A 1
H H7A 0.2938 0.7405 0.7214 0.047 Uiso calc R 1 A 1
H H7B 0.2205 0.7023 0.7082 0.047 Uiso calc R 1 A 1
C C8 0.22282(12) 0.9038(3) 0.5330(2) 0.0427(5) Uani d . 1 A 1
H H8 0.2696 0.9427 0.5699 0.051 Uiso calc R 1 A 1
C C9 0.16308(12) 0.9201(3) 0.42203(19) 0.0402(5) Uani d . 1 A 1
H H9 0.1619 0.9731 0.3687 0.048 Uiso calc R 1 A 1
C C10 0.12939(11) 0.7874(2) 0.49805(18) 0.0325(4) Uani d . 1 A 1
H H10 0.1010 0.7315 0.5086 0.039 Uiso calc R 1 A 1
Cu Cu1 0.5000 0.66433(3) 0.7500 0.02769(13) Uani d S 1 . 1
N N1 0.45588(9) 0.67011(16) 0.83845(14) 0.0293(4) Uani d . 1 A 1
N N2 0.41221(9) 0.74259(19) 0.93120(14) 0.0328(4) Uani d . 1 A 1
N N3 0.20075(10) 0.81828(18) 0.58036(16) 0.0342(4) Uani d . 1 A 1
N N4 0.10424(9) 0.84658(17) 0.39970(15) 0.0317(4) Uani d . 1 . 1
N N5 0.59796(14) 0.1501(2) 0.7259(3) 0.0516(6) Uani d . 1 B 1
O O1 0.5000 0.9027(3) 0.7500 0.0740(10) Uani d S 1 . .
H H11 0.4628 0.9523 0.7254 0.111 Uiso d R 1 . .
O O2 0.5825(2) 0.0978(4) 0.6366(3) 0.1229(13) Uani d . 1 . .
O O3 0.5894(5) 0.2662(7) 0.7011(8) 0.089(2) Uani d P 0.50 . .
O O4 0.61485(19) 0.0723(3) 0.8025(3) 0.0997(10) Uani d . 1 . .
O O5 0.5000 0.4120(3) 0.7500 0.0640(8) Uani d S 1 . .
H H12 0.4690 0.3573 0.7433 0.082(13) Uiso d R 1 . .
O O3' 0.6140(5) 0.2592(7) 0.7753(9) 0.099(3) Uani d P 0.50 C 2

loop_
_atom_site_aniso_label
_atom_site_aniso_U_11
_atom_site_aniso_U_22
_atom_site_aniso_U_33
_atom_site_aniso_U_12
_atom_site_aniso_U_13
_atom_site_aniso_U_23
C1 0.0384(11) 0.0388(11) 0.0349(10) 0.0060(9) 0.0239(9) 0.0065(9)
C2 0.0400(11) 0.0502(13) 0.0353(11) 0.0056(10) 0.0263(10) 0.0109(10)
C3 0.0270(9) 0.0405(11) 0.0284(9) -0.0014(8) 0.0162(8) -0.0031(8)
C4 0.0390(12) 0.0706(17) 0.0274(11) 0.0129(11) 0.0191(10) -0.0063(10)
C5 0.0388(12) 0.089(2) 0.0311(12) 0.0203(12) 0.0233(11) 0.0022(11)
C6 0.0419(12) 0.0596(14) 0.0324(11) 0.0185(11) 0.0178(10) 0.0020(11)
C7 0.0314(10) 0.0485(13) 0.0256(10) 0.0068(9) 0.0099(9) 0.0054(9)
C8 0.0284(10) 0.0633(15) 0.0339(11) -0.0104(10) 0.0170(9) -0.0013(10)
C9 0.0313(10) 0.0588(14) 0.0309(10) -0.0083(10) 0.0187(9) 0.0017(10)
C10 0.0263(9) 0.0397(10) 0.0281(10) -0.0016(8) 0.0144(8) 0.0021(8)
Cu1 0.02036(18) 0.0421(2) 0.02152(19) 0.000 0.01289(15) 0.000
N1 0.0239(8) 0.0408(9) 0.0241(8) 0.0015(6) 0.0147(7) -0.0004(6)
N2 0.0254(8) 0.0509(10) 0.0216(8) 0.0055(7) 0.0135(7) -0.0009(7)
N3 0.0252(8) 0.0453(10) 0.0258(9) 0.0011(7) 0.0116(7) 0.0020(7)
N4 0.0249(8) 0.0436(9) 0.0260(8) -0.0019(7) 0.0147(7) 0.0002(7)
N5 0.0477(12) 0.0460(12) 0.0739(17) 0.0010(9) 0.0430(13) 0.0065(11)
O1 0.098(2) 0.0383(14) 0.134(3) 0.000 0.095(3) 0.000
O2 0.162(3) 0.137(3) 0.090(2) -0.032(3) 0.086(3) -0.006(2)
O3 0.112(6) 0.045(3) 0.150(7) 0.023(4) 0.098(6) 0.024(5)
O4 0.109(2) 0.108(2) 0.0686(16) -0.0290(19) 0.0449(16) 0.0012(16)
O5 0.086(2) 0.0417(14) 0.097(2) 0.000 0.072(2) 0.000
O3' 0.085(5) 0.043(3) 0.158(8) 0.002(3) 0.066(6) 0.001(5)

loop_
_atom_type_symbol
_atom_type_description
_atom_type_scat_dispersion_real
_atom_type_scat_dispersion_imag
_atom_type_scat_source
C C 0.0033 0.0016 'International Tables Vol C Tables 4.2.6.8 and 6.1.1.4'
H H 0.0000 0.0000 'International Tables Vol C Tables 4.2.6.8 and 6.1.1.4'
N N 0.0061 0.0033 'International Tables Vol C Tables 4.2.6.8 and 6.1.1.4'
O O 0.0106 0.0060 'International Tables Vol C Tables 4.2.6.8 and 6.1.1.4'
Cu Cu 0.3201 1.2651 'International Tables Vol C Tables 4.2.6.8 and 6.1.1.4'

loop_
_geom_angle_atom_site_label_1
_geom_angle_atom_site_label_2
_geom_angle_atom_site_label_3
_geom_angle_site_symmetry_1
_geom_angle_site_symmetry_3
_geom_angle
C2 C1 N1 . . 109.2(2)
C2 C1 H1 . . 125.4
N1 C1 H1 . . 125.4
C1 C2 N2 . . 106.46(19)
C1 C2 H2 . . 126.8
N2 C2 H2 . . 126.8
N1 C3 N2 . . 110.72(19)
N1 C3 H3 . . 124.6
N2 C3 H3 . . 124.6
N2 C4 C5 . . 112.4(2)
N2 C4 H4A . . 109.1
C5 C4 H4A . . 109.1
N2 C4 H4B . . 109.1
C5 C4 H4B . . 109.1
H4A C4 H4B . . 107.8
C4 C5 C6 . . 114.7(2)
C4 C5 H5A . . 108.6
C6 C5 H5A . . 108.6
C4 C5 H5B . . 108.6
C6 C5 H5B . . 108.6
H5A C5 H5B . . 107.6
C7 C6 C5 . . 113.8(2)
C7 C6 H6A . . 108.8
C5 C6 H6A . . 108.8
C7 C6 H6B . . 108.8
C5 C6 H6B . . 108.8
H6A C6 H6B . . 107.7
N3 C7 C6 . . 111.5(2)
N3 C7 H7A . . 109.3
C6 C7 H7A . . 109.3
N3 C7 H7B . . 109.3
C6 C7 H7B . . 109.3
H7A C7 H7B . . 108.0
C9 C8 N3 . . 106.16(19)
C9 C8 H8 . . 126.9
N3 C8 H8 . . 126.9
C8 C9 N4 . . 109.7(2)
C8 C9 H9 . . 125.1
N4 C9 H9 . . 125.1
N4 C10 N3 . . 111.30(19)
N4 C10 H10 . . 124.3
N3 C10 H10 . . 124.3
N1 Cu1 N1 . 2_656 176.60(10)
N1 Cu1 N4 . 7_566 89.82(8)
N1 Cu1 N4 2_656 7_566 90.37(8)
N1 Cu1 N4 . 8_566 90.37(8)
N1 Cu1 N4 2_656 8_566 89.82(8)
N4 Cu1 N4 7_566 8_566 173.60(10)
N1 Cu1 O1 . . 88.30(5)
N1 Cu1 O1 2_656 . 88.30(5)
N4 Cu1 O1 7_566 . 93.20(5)
N4 Cu1 O1 8_566 . 93.20(5)
N1 Cu1 O5 . . 91.70(5)
N1 Cu1 O5 2_656 . 91.70(5)
N4 Cu1 O5 7_566 . 86.80(5)
N4 Cu1 O5 8_566 . 86.80(5)
O1 Cu1 O5 . . 180.0000(10)
C3 N1 C1 . . 105.91(18)
C3 N1 Cu1 . . 126.85(14)
C1 N1 Cu1 . . 127.24(14)
C3 N2 C2 . . 107.66(18)
C3 N2 C4 . . 126.1(2)
C2 N2 C4 . . 126.2(2)
C10 N3 C8 . . 107.36(18)
C10 N3 C7 . . 126.27(19)
C8 N3 C7 . . 126.33(19)
C10 N4 C9 . . 105.44(18)
C10 N4 Cu1 . 7_566 127.10(15)
C9 N4 Cu1 . 7_566 127.43(15)
O4 N5 O3 . . 144.0(5)
O4 N5 O2 . . 113.1(3)
O3 N5 O2 . . 103.0(5)
Cu1 O1 H11 . . 127.1
Cu1 O5 H12 . . 131.6

loop_
_geom_bond_atom_site_label_1
_geom_bond_atom_site_label_2
_geom_bond_site_symmetry_2
_geom_bond_distance
C1 C2 . 1.352(3)
C1 N1 . 1.374(3)
C1 H1 . 0.9300
C2 N2 . 1.365(3)
C2 H2 . 0.9300
C3 N1 . 1.325(3)
C3 N2 . 1.339(3)
C3 H3 . 0.9300
C4 N2 . 1.465(3)
C4 C5 . 1.519(4)
C4 H4A . 0.9700
C4 H4B . 0.9700
C5 C6 . 1.535(3)
C5 H5A . 0.9700
C5 H5B . 0.9700
C6 C7 . 1.510(3)
C6 H6A . 0.9700
C6 H6B . 0.9700
C7 N3 . 1.470(3)
C7 H7A . 0.9700
C7 H7B . 0.9700
C8 C9 . 1.349(3)
C8 N3 . 1.370(3)
C8 H8 . 0.9300
C9 N4 . 1.372(3)
C9 H9 . 0.9300
C10 N4 . 1.322(3)
C10 N3 . 1.335(3)
C10 H10 . 0.9300
Cu1 N1 . 2.0120(18)
Cu1 N1 2_656 2.0120(18)
Cu1 N4 7_566 2.020(2)
Cu1 N4 8_566 2.020(2)
Cu1 O1 . 2.463(3)
Cu1 O5 . 2.608(3)
N4 Cu1 7_566 2.0203(19)
N5 O4 . 1.228(4)
N5 O3 . 1.234(7)
N5 O2 . 1.239(4)
O1 H11 . 0.8500
O5 H12 . 0.8500

loop_
_geom_hbond_atom_site_label_D
_geom_hbond_atom_site_label_H
_geom_hbond_atom_site_label_A
_geom_hbond_site_symmetry_A
_geom_hbond_distance_DH
_geom_hbond_distance_HA
_geom_hbond_distance_DA
_geom_hbond_angle_DHA
O1 H11 O4 2_666 0.85 1.96 2.801(4) 170.0
O5 H12 O3 2_656 0.85 2.10 2.888(8) 153.2
